data_2003440
loop_
_publ_author_name
'Ould Abdellahi, M.'
'Jouini, T.'

_publ_section_title
;
 <i>o</i>-Anisidinium Dihydrogenmonophosphate
;
_journal_issue 5
_journal_name_full 'Acta Crystallographica Section C'
_journal_page_first 922
_journal_page_last 923
_journal_paper_doi 10.1107/S0108270194010668
_journal_volume 51
_journal_year 1995
_chemical_formula_moiety 'C7 H10 N1 O1,H2 O4 P'
_chemical_formula_structural (1-2,CH~3~O-C~6~H~4~-NH~3~)H~2~PO~4~
_chemical_formula_sum 'C7 H12 N O5 P'
_chemical_formula_weight 221.15
_chemical_name_systematic
;
 o-Anisidinium Dihydrogenomonophosphate
;
_space_group_IT_number 2
_symmetry_cell_setting triclinic
_symmetry_space_group_name_Hall '-P 1'
_symmetry_space_group_name_H-M 'P -1'
_audit_creation_method SHELXL
_cell_angle_alpha 109.694(10)
_cell_angle_beta 103.062(10)
_cell_angle_gamma 90.688(10)
_cell_formula_units_Z 2
_cell_length_a 5.6560(10)
_cell_length_b 9.0660(10)
_cell_length_c 10.4200(10)
_cell_measurement_reflns_used 22
_cell_measurement_temperature 293(2)
_cell_measurement_theta_max 16
_cell_measurement_theta_min 14
_cell_volume 487.77(12)
_computing_cell_refinement 'CAD-4 Software (Enraf-Nonius, 1989)'
_computing_data_collection 'CAD-4 Software (Enraf-Nonius, 1989)'
_computing_data_reduction 'MolEN (Fair, 1990)'
_computing_structure_refinement 'SHELXL93 (Sheldrick, 1993)'
_computing_structure_solution 'SHELXS86 (Sheldrick, 1990)'
_diffrn_ambient_temperature 293(2)
_diffrn_measurement_device 'Enraf-Nonius CAD-4'
_diffrn_measurement_method \w/2\q
_diffrn_radiation_monochromator graphite
_diffrn_radiation_source 'fine-focus sealed tube'
_diffrn_radiation_type MoK\a
_diffrn_radiation_wavelength 0.71200
_diffrn_reflns_av_R_equivalents 0.0111
_diffrn_reflns_av_sigmaI/netI 0.0207
_diffrn_reflns_limit_h_max 6
_diffrn_reflns_limit_h_min -6
_diffrn_reflns_limit_k_max 10
_diffrn_reflns_limit_k_min -10
_diffrn_reflns_limit_l_max 12
_diffrn_reflns_limit_l_min 0
_diffrn_reflns_number 1819
_diffrn_reflns_theta_max 25.02
_diffrn_reflns_theta_min 2.14
_diffrn_standards_decay_% 0.021
_diffrn_standards_interval_time 60
_diffrn_standards_number 3
_exptl_absorpt_coefficient_mu 0.279
_exptl_absorpt_correction_type none
_exptl_crystal_colour colorless
_exptl_crystal_density_diffrn 1.506
_exptl_crystal_description prism
_exptl_crystal_F_000 232
_exptl_crystal_size_max 0.24
_exptl_crystal_size_mid 0.20
_exptl_crystal_size_min 0.16
_refine_diff_density_max 0.265
_refine_diff_density_min -0.383
_refine_ls_extinction_method none
_refine_ls_goodness_of_fit_all 0.253
_refine_ls_goodness_of_fit_obs 0.239
_refine_ls_hydrogen_treatment refall
_refine_ls_matrix_type full
_refine_ls_number_parameters 175
_refine_ls_number_reflns 1715
_refine_ls_number_restraints 0
_refine_ls_restrained_S_all 0.253
_refine_ls_restrained_S_obs 0.239
_refine_ls_R_factor_all 0.0481
_refine_ls_R_factor_obs 0.0408
_refine_ls_shift/esd_max -0.002
_refine_ls_shift/esd_mean 0.000
_refine_ls_structure_factor_coef Fsqd
_refine_ls_weighting_scheme
; w = 1/[\s~2~(F~o~^2^) + (0.4751P)^2^ + 7.8262P]
where P = (F~o~^2^ + 2F~c~^2^)/3
;
_refine_ls_wR_factor_all 0.1644
_refine_ls_wR_factor_obs 0.1449
_reflns_number_observed 1501
_reflns_number_total 1715
_reflns_observed_criterion >2sigma(I)
_cod_data_source_file du1096.cif
_cod_data_source_block ABD1
_cod_original_cell_volume 487.77(11)
_cod_original_formula_sum 'C7 H12 N1 O5 P1'
_cod_database_code 2003440

loop_
_symmetry_equiv_pos_as_xyz
'x, y, z'
'-x, -y, -z'

loop_
_atom_site_aniso_label
_atom_site_aniso_U_11
_atom_site_aniso_U_12
_atom_site_aniso_U_13
_atom_site_aniso_U_22
_atom_site_aniso_U_23
_atom_site_aniso_U_33
P 0.0287(5) -0.0008(3) 0.0069(3) 0.0244(4) 0.0099(3) 0.0345(5)
O1 0.0304(10) 0.0006(8) 0.0097(8) 0.0351(11) 0.0068(9) 0.0349(11)
O2 0.0613(15) -0.0172(10) -0.0024(11) 0.0380(13) 0.0233(11) 0.0544(14)
O3 0.0478(13) 0.0176(11) 0.0073(10) 0.0489(13) 0.0117(9) 0.0341(11)
O4 0.0341(11) 0.0028(9) 0.0207(10) 0.0273(11) 0.0036(10) 0.0620(14)
O5 0.0507(13) -0.0108(10) 0.0153(11) 0.0478(14) 0.0076(11) 0.0537(14)
N1 0.043(2) 0.0010(12) 0.0010(12) 0.0277(13) 0.0109(11) 0.045(2)
C1 0.0373(15) 0.0031(11) 0.0027(12) 0.0297(14) 0.0120(12) 0.040(2)
C2 0.040(2) 0.0024(12) 0.0088(13) 0.035(2) 0.0111(13) 0.045(2)
C3 0.061(2) -0.004(2) 0.002(2) 0.047(2) 0.007(2) 0.049(2)
C4 0.069(3) 0.008(2) 0.004(2) 0.068(3) 0.008(2) 0.039(2)
C5 0.073(3) 0.005(2) 0.018(2) 0.084(3) 0.028(2) 0.051(2)
C6 0.052(2) -0.004(2) 0.012(2) 0.056(2) 0.026(2) 0.058(2)
C7 0.058(2) -0.009(2) 0.022(2) 0.052(2) 0.020(2) 0.081(3)

loop_
_atom_site_label
_atom_site_occupancy
_atom_site_fract_x
_atom_site_fract_y
_atom_site_fract_z
_atom_site_U_iso_or_equiv
_atom_site_thermal_displace_type
_atom_site_calc_flag
_atom_site_type_symbol
P 1 0.23372(12) 0.81665(7) 0.45225(7) 0.0295(3) Uani d P
O1 1 0.2716(3) 0.9614(2) 0.5815(2) 0.0346(5) Uani d O
O2 1 0.1615(5) 0.6660(3) 0.4670(3) 0.0524(7) Uani d O
O3 1 0.0428(4) 0.8423(3) 0.3292(2) 0.0446(6) Uani d O
O4 1 0.4719(4) 0.7920(2) 0.3988(2) 0.0428(6) Uani d O
O5 1 0.6702(5) 0.7056(3) 0.7232(3) 0.0531(6) Uani d O
N1 1 0.2948(6) 0.4899(3) 0.6323(3) 0.0410(6) Uani d N
C1 1 0.3633(5) 0.5880(3) 0.7802(3) 0.0368(7) Uani d C
C2 1 0.5581(6) 0.7015(4) 0.8243(3) 0.0413(7) Uani d C
C3 1 0.6217(8) 0.7995(5) 0.9639(4) 0.0569(9) Uani d C
C4 1 0.4911(8) 0.7815(5) 1.0545(4) 0.0629(10) Uani d C
C5 1 0.2996(9) 0.6677(6) 1.0104(4) 0.0673(11) Uani d C
C6 1 0.2349(7) 0.5696(5) 0.8716(4) 0.0539(9) Uani d C
C7 1 0.8464(9) 0.8348(5) 0.7549(6) 0.0636(11) Uani d C
H1 1 0.288(8) 0.549(5) 0.581(4) 0.06(1) Uiso d H
H2 1 0.144(8) 0.439(5) 0.616(4) 0.05(1) Uiso d H
H3 1 0.398(11) 0.423(7) 0.617(5) 0.09(2) Uiso d H
H4 1 0.762(9) 0.877(6) 0.988(5) 0.08(1) Uiso d H
H5 1 0.552(9) 0.842(6) 1.154(5) 0.08(1) Uiso d H
H6 1 0.210(11) 0.653(7) 1.075(6) 0.10(2) Uiso d H
H7 1 0.104(8) 0.493(5) 0.837(4) 0.05(1) Uiso d H
H8 1 0.961(12) 0.836(7) 0.836(7) 0.10(2) Uiso d H
H9 1 0.767(9) 0.919(6) 0.774(5) 0.08(2) Uiso d H
H10 1 0.891(1) 0.822(6) 0.673(6) 0.09(2) Uiso d H
H11 1 -0.052(10) 0.912(6) 0.358(5) 0.08(1) Uiso d H
H12 1 0.558(8) 0.875(6) 0.405(4) 0.06(1) Uiso d H

loop_
_atom_type_symbol
_atom_type_description
_atom_type_scat_source
_atom_type_scat_dispersion_real
_atom_type_scat_dispersion_imag
P P 'International Tables Vol C Tables 4.2.6.8 and 6.1.1.4' 0.1023 0.094
O O 'International Tables Vol C Tables 4.2.6.8 and 6.1.1.4' 0.0106 0.006
N N 'International Tables Vol C Tables 4.2.6.8 and 6.1.1.4' 0.0061 0.003
C C 'International Tables Vol C Tables 4.2.6.8 and 6.1.1.4' 0.0033 0.001
H H 'International Tables Vol C Tables 4.2.6.8 and 6.1.1.4' 0.0000 0.000

loop_
_geom_angle_atom_site_label_1
_geom_angle_atom_site_label_2
_geom_angle_atom_site_label_3
_geom_angle
_geom_angle_publ_flag
O2 P O1 116.40(10) yes
O2 P O4 106.30(10) yes
O1 P O4 110.20(10) yes
O2 P O3 109.40(10) yes
O1 P O3 109.50(10) yes
O4 P O3 104.20(10) yes
P O3 H11 113(3) no
P O4 H12 117(3) no
C2 O5 C7 118.3(3) yes
C1 N1 H1 109(3) no
C1 N1 H2 107.1(2) no
H1 N1 H2 110.3(4) no
C1 N1 H3 108(4) no
H1 N1 H3 112(5) no
H2 N1 H3 109(5) no
C6 C1 C2 121.5(3) yes
C6 C1 N1 120.7(3) yes
C2 C1 N1 117.8(3) yes
O5 C2 C1 115.3(3) yes
O5 C2 C3 126.0(3) yes
C1 C2 C3 118.7(3) yes
C4 C3 C2 119.5(4) yes
C4 C3 H4 126(3) no
C2 C3 H4 114(3) no
C5 C4 C3 121.5(4) yes
C5 C4 H5 120(3) no
C3 C4 H5 118(3) no
C4 C5 C6 119.5(4) yes
C4 C5 H6 121(3) no
C6 C5 H6 119(3) no
C1 C6 C5 119.3(4) yes
C1 C6 H7 119(2) no
C5 C6 H7 122(2) no
O5 C7 H8 105(4) no
O5 C7 H9 106(3) no
H8 C7 H9 110(5) no
O5 C7 H10 106(3) no
H8 C7 H10 121(5) no
H9 C7 H10 108(5) no

loop_
_geom_bond_atom_site_label_1
_geom_bond_atom_site_label_2
_geom_bond_distance
_geom_bond_publ_flag
P O2 1.487(2) yes
P O1 1.501(2) yes
P O4 1.561(2) yes
P O3 1.564(2) yes
O3 H11 0.86(6) no
O4 H12 0.86(5) no
O5 C2 1.357(4) yes
O5 C7 1.427(5) yes
N1 C1 1.454(4) yes
N1 H1 0.87(5) no
N1 H2 0.92(5) no
N1 H3 0.85(6) no
C1 C6 1.370(5) yes
C1 C2 1.382(4) yes
C2 C3 1.386(5) yes
C3 C4 1.371(6) yes
C3 H4 0.98(5) no
C4 C5 1.370(7) yes
C4 H5 0.97(5) no
C5 C6 1.379(6) yes
C5 H6 0.97(6) no
C6 H7 0.93(4) no
C7 H8 0.94(7) no
C7 H9 0.88(5) no
C7 H10 0.91(6) no

loop_
_geom_torsion_atom_site_label_1
_geom_torsion_atom_site_label_2
_geom_torsion_atom_site_label_3
_geom_torsion_atom_site_label_4
_geom_torsion
_geom_torsion_publ_flag
C7 O5 C2 C1 170.1(3) yes
C7 O5 C2 C3 -9.8(6) yes
C6 C1 C2 O5 179.3(3) ?
N1 C1 C2 O5 -1.9(4) ?
C6 C1 C2 C3 -0.8(5) ?
N1 C1 C2 C3 178.1(3) ?
O5 C2 C3 C4 -180.0(3) ?
C1 C2 C3 C4 0.1(6) ?
C2 C3 C4 C5 0.5(7) ?
C3 C4 C5 C6 -0.5(7) ?
C2 C1 C6 C5 0.8(6) ?
N1 C1 C6 C5 -178.0(3) ?
C4 C5 C6 C1 -0.2(7) ?

loop_
_cod_related_entry_id
_cod_related_entry_database
_cod_related_entry_code
1 ChemSpider 21138989
